data_7008320
loop_
_publ_author_name
'Cui, Chunming'
'Shafir, Alexandr'
'Schmidt, Joseph A. R.'
'Oliver, Allen G.'
'Arnold, John'

_publ_section_title
;
 Synthesis and characterization of mono beta-diketiminatosamarium
 amides and hydrocarbyls.
;
_journal_issue 8
_journal_name_full 'Dalton transactions (Cambridge, England : 2003)'
_journal_page_first 1387
_journal_page_last 1393
_journal_paper_doi 10.1039/b501437a
_journal_year 2005
_chemical_formula_moiety 'C39 H56 Cl N2 Sm'
_chemical_formula_sum 'C39 H56 Cl N2 Sm'
_chemical_formula_weight 738.66
_chemical_name_systematic
;
?
;
_space_group_IT_number 2
_symmetry_cell_setting triclinic
_symmetry_space_group_name_Hall '-P 1'
_symmetry_space_group_name_H-M 'P -1'
_atom_sites_solution_hydrogens geom
_atom_sites_solution_primary direct
_atom_sites_solution_secondary difmap
_audit_creation_method SHELXL-97
_cell_angle_alpha 104.1520(10)
_cell_angle_beta 97.11
_cell_angle_gamma 106.8410(10)
_cell_formula_units_Z 2
_cell_length_a 10.6492(4)
_cell_length_b 12.0177(5)
_cell_length_c 15.7839(6)
_cell_measurement_reflns_used 2678
_cell_measurement_temperature 173(2)
_cell_measurement_theta_max 25.40
_cell_measurement_theta_min 2.20
_cell_volume 1833.02(13)
_computing_cell_refinement 'Bruker SAINT v5.10'
_computing_data_collection 'Bruker SMART v5.052d'
_computing_data_reduction 'Bruker SAINT v5.10'
_computing_molecular_graphics SHELXTL-XP
_computing_structure_refinement 'SHELXL-97 (Sheldrick, 1997)'
_computing_structure_solution 'SHELXS-97 (Sheldrick, 1990)'
_diffrn_ambient_temperature 173(2)
_diffrn_measured_fraction_theta_full 0.866
_diffrn_measured_fraction_theta_max 0.866
_diffrn_measurement_device_type 'Bruker SMART 1000'
_diffrn_measurement_method /w\2/q-scans
_diffrn_radiation_monochromator graphite
_diffrn_radiation_source 'fine-focus sealed tube'
_diffrn_radiation_type MoK\a
_diffrn_radiation_wavelength 0.71073
_diffrn_reflns_av_R_equivalents 0.0362
_diffrn_reflns_av_sigmaI/netI 0.0553
_diffrn_reflns_limit_h_max 7
_diffrn_reflns_limit_h_min -12
_diffrn_reflns_limit_k_max 13
_diffrn_reflns_limit_k_min -14
_diffrn_reflns_limit_l_max 17
_diffrn_reflns_limit_l_min -17
_diffrn_reflns_number 9258
_diffrn_reflns_theta_full 25.40
_diffrn_reflns_theta_max 25.40
_diffrn_reflns_theta_min 1.85
_diffrn_standards_decay_% 0
_diffrn_standards_interval_count 0
_diffrn_standards_interval_time 0
_diffrn_standards_number 0
_exptl_absorpt_coefficient_mu 1.702
_exptl_absorpt_correction_T_max 0.7843
_exptl_absorpt_correction_T_min 0.6292
_exptl_absorpt_correction_type empirical
_exptl_absorpt_process_details 'Blessing, 1995'
_exptl_crystal_colour orange
_exptl_crystal_density_diffrn 1.338
_exptl_crystal_density_method 'not measured'
_exptl_crystal_description block
_exptl_crystal_F_000 766
_exptl_crystal_size_max 0.30
_exptl_crystal_size_mid 0.21
_exptl_crystal_size_min 0.15
_refine_diff_density_max 0.956
_refine_diff_density_min -1.722
_refine_diff_density_rms 0.106
_refine_ls_extinction_method none
_refine_ls_goodness_of_fit_ref 1.044
_refine_ls_hydrogen_treatment mixed
_refine_ls_matrix_type full
_refine_ls_number_parameters 402
_refine_ls_number_reflns 5844
_refine_ls_number_restraints 0
_refine_ls_restrained_S_all 1.044
_refine_ls_R_factor_all 0.0361
_refine_ls_R_factor_gt 0.0332
_refine_ls_shift/su_max 0.000
_refine_ls_shift/su_mean 0.000
_refine_ls_structure_factor_coef Fsqd
_refine_ls_weighting_details 'calc w=1/[\s^2^(Fo^2^)+(0.0477P)^2^+1.0160P] where P=(Fo^2^+2Fc^2^)/3'
_refine_ls_weighting_scheme calc
_refine_ls_wR_factor_gt 0.0859
_refine_ls_wR_factor_ref 0.0880
_reflns_number_gt 5444
_reflns_number_total 5844
_reflns_threshold_expression >2sigma(I)
_cod_data_source_file b501437a.txt
_cod_data_source_block NACSmCpCl
_cod_original_cell_volume 1832.99(12)
_cod_database_code 7008320

loop_
_symmetry_equiv_pos_as_xyz
'x, y, z'
'-x, -y, -z'

loop_
_atom_site_label
_atom_site_type_symbol
_atom_site_fract_x
_atom_site_fract_y
_atom_site_fract_z
_atom_site_U_iso_or_equiv
_atom_site_adp_type
_atom_site_occupancy
_atom_site_symmetry_multiplicity
_atom_site_calc_flag
_atom_site_refinement_flags
_atom_site_disorder_assembly
_atom_site_disorder_group
Sm1 Sm 0.804631(15) 0.787619(14) 0.738804(10) 0.01766(9) Uani 1 1 d . . .
N1 N 0.6977(3) 0.7481(3) 0.8571(2) 0.0219(6) Uani 1 1 d . . .
N2 N 0.7512(3) 0.9699(3) 0.78006(19) 0.0194(6) Uani 1 1 d . . .
C1 C 0.7568(5) 0.8237(4) 1.0234(3) 0.0339(9) Uani 1 1 d . . .
H1A H 0.7570 0.7411 1.0198 0.051 Uiso 1 1 calc R . .
H1B H 0.6777 0.8351 1.0451 0.051 Uiso 1 1 calc R . .
H1C H 0.8382 0.8830 1.0648 0.051 Uiso 1 1 calc R . .
C2 C 0.7530(4) 0.8419(3) 0.9312(3) 0.0247(8) Uani 1 1 d . . .
C3 C 0.8095(4) 0.9647(3) 0.9326(3) 0.0252(8) Uani 1 1 d . . .
H3A H 0.8676 1.0161 0.9877 0.030 Uiso 1 1 calc R . .
C4 C 0.7955(3) 1.0248(3) 0.8676(2) 0.0215(8) Uani 1 1 d . . .
C5 C 0.8343(4) 1.1620(3) 0.9041(3) 0.0321(9) Uani 1 1 d . . .
H5A H 0.7664 1.1891 0.8755 0.048 Uiso 1 1 calc R . .
H5B H 0.9216 1.2007 0.8915 0.048 Uiso 1 1 calc R . .
H5C H 0.8400 1.1848 0.9688 0.048 Uiso 1 1 calc R . .
C6 C 0.6212(4) 0.6327(3) 0.8654(2) 0.0231(8) Uani 1 1 d . A .
C7 C 0.6821(4) 0.5470(4) 0.8755(3) 0.0360(10) Uani 1 1 d . . .
C8 C 0.6050(4) 0.4350(3) 0.8810(3) 0.0332(9) Uani 1 1 d . A .
H8A H 0.6469 0.3771 0.8883 0.040 Uiso 1 1 calc R . .
C9 C 0.4693(4) 0.4064(4) 0.8762(3) 0.0384(10) Uani 1 1 d . . .
H9A H 0.4175 0.3293 0.8797 0.046 Uiso 1 1 calc R A .
C10 C 0.4087(4) 0.4917(4) 0.8660(3) 0.0367(10) Uani 1 1 d . A .
H10A H 0.3150 0.4724 0.8638 0.044 Uiso 1 1 calc R . .
C11 C 0.4817(4) 0.6047(3) 0.8590(2) 0.0242(8) Uani 1 1 d . . .
C12 C 0.8215(8) 0.5581(7) 0.8476(6) 0.0317(18) Uiso 0.50 1 d P A 1
H12B H 0.8253 0.5966 0.7981 0.038 Uiso 0.50 1 calc PR A 1
C13 C 0.9284(9) 0.6443(8) 0.9276(6) 0.042(2) Uiso 0.50 1 d P A 1
H13D H 1.0173 0.6501 0.9146 0.063 Uiso 0.50 1 calc PR A 1
H13E H 0.9187 0.6137 0.9794 0.063 Uiso 0.50 1 calc PR A 1
H13F H 0.9185 0.7250 0.9408 0.063 Uiso 0.50 1 calc PR A 1
C14 C 0.8508(10) 0.4414(9) 0.8170(7) 0.041(2) Uiso 0.50 1 d P A 1
H14D H 0.9347 0.4574 0.7953 0.061 Uiso 0.50 1 calc PR A 1
H14E H 0.7772 0.3830 0.7687 0.061 Uiso 0.50 1 calc PR A 1
H14F H 0.8598 0.4076 0.8672 0.061 Uiso 0.50 1 calc PR A 1
C12A C 0.8382(7) 0.5846(7) 0.9056(5) 0.0210(15) Uiso 0.50 1 d P A 2
H12A H 0.8778 0.6748 0.9188 0.025 Uiso 0.50 1 calc PR A 2
C13A C 0.8922(9) 0.5485(9) 0.9852(6) 0.042(2) Uiso 0.50 1 d P A 2
H13A H 0.9905 0.5756 0.9962 0.063 Uiso 0.50 1 calc PR A 2
H13B H 0.8571 0.4599 0.9723 0.063 Uiso 0.50 1 calc PR A 2
H13C H 0.8639 0.5869 1.0383 0.063 Uiso 0.50 1 calc PR A 2
C14A C 0.8838(9) 0.5234(8) 0.8227(6) 0.0359(19) Uiso 0.50 1 d P A 2
H14A H 0.9816 0.5448 0.8360 0.054 Uiso 0.50 1 calc PR A 2
H14B H 0.8565 0.5517 0.7725 0.054 Uiso 0.50 1 calc PR A 2
H14C H 0.8421 0.4349 0.8070 0.054 Uiso 0.50 1 calc PR A 2
C15 C 0.4094(4) 0.6931(4) 0.8447(3) 0.0309(9) Uani 1 1 d . A .
H15A H 0.4676 0.7514 0.8185 0.037 Uiso 1 1 calc R . .
C16 C 0.3918(6) 0.7672(5) 0.9323(4) 0.0623(15) Uani 1 1 d . . .
H16A H 0.4798 0.8216 0.9684 0.093 Uiso 1 1 calc R A .
H16B H 0.3488 0.7123 0.9650 0.093 Uiso 1 1 calc R . .
H16C H 0.3355 0.8154 0.9203 0.093 Uiso 1 1 calc R . .
C17 C 0.2742(4) 0.6299(5) 0.7783(4) 0.0469(12) Uani 1 1 d . . .
H17A H 0.2393 0.6913 0.7635 0.070 Uiso 1 1 calc R A .
H17B H 0.2104 0.5800 0.8052 0.070 Uiso 1 1 calc R . .
H17C H 0.2864 0.5778 0.7237 0.070 Uiso 1 1 calc R . .
C18 C 0.7286(3) 1.0414(3) 0.7223(2) 0.0198(7) Uani 1 1 d . . .
C19 C 0.5955(4) 1.0365(3) 0.6930(2) 0.0246(8) Uani 1 1 d . . .
C20 C 0.5752(4) 1.1016(4) 0.6338(3) 0.0311(9) Uani 1 1 d . . .
H20A H 0.4869 1.1006 0.6138 0.037 Uiso 1 1 calc R . .
C21 C 0.6798(4) 1.1678(4) 0.6034(3) 0.0332(9) Uani 1 1 d . . .
H21A H 0.6626 1.2101 0.5622 0.040 Uiso 1 1 calc R . .
C22 C 0.8093(4) 1.1723(3) 0.6327(3) 0.0293(9) Uani 1 1 d . . .
H22A H 0.8807 1.2179 0.6115 0.035 Uiso 1 1 calc R . .
C23 C 0.8366(4) 1.1102(3) 0.6935(2) 0.0236(8) Uani 1 1 d . . .
C24 C 0.4798(4) 0.9667(4) 0.7272(3) 0.0280(8) Uani 1 1 d . . .
H24A H 0.4991 0.8932 0.7359 0.034 Uiso 1 1 calc R . .
C25 C 0.4692(5) 1.0409(4) 0.8181(3) 0.0433(11) Uani 1 1 d . . .
H25A H 0.5503 1.0572 0.8625 0.065 Uiso 1 1 calc R . .
H25B H 0.3906 0.9948 0.8365 0.065 Uiso 1 1 calc R . .
H25C H 0.4597 1.1181 0.8136 0.065 Uiso 1 1 calc R . .
C26 C 0.3441(4) 0.9219(4) 0.6622(3) 0.0399(11) Uani 1 1 d . . .
H26A H 0.3524 0.8787 0.6030 0.060 Uiso 1 1 calc R . .
H26B H 0.3161 0.9917 0.6583 0.060 Uiso 1 1 calc R . .
H26C H 0.2771 0.8667 0.6836 0.060 Uiso 1 1 calc R . .
C27 C 0.9811(4) 1.1178(4) 0.7243(3) 0.0289(9) Uani 1 1 d . . .
H27A H 0.9845 1.0861 0.7772 0.035 Uiso 1 1 calc R . .
C28 C 1.0791(5) 1.2496(4) 0.7539(4) 0.0495(12) Uani 1 1 d . . .
H28A H 1.0493 1.2999 0.8006 0.074 Uiso 1 1 calc R . .
H28B H 1.0810 1.2819 0.7026 0.074 Uiso 1 1 calc R . .
H28C H 1.1692 1.2507 0.7774 0.074 Uiso 1 1 calc R . .
C29 C 1.0264(4) 1.0380(4) 0.6520(3) 0.0418(11) Uani 1 1 d . . .
H29A H 0.9661 0.9537 0.6358 0.063 Uiso 1 1 calc R . .
H29B H 1.1181 1.0419 0.6745 0.063 Uiso 1 1 calc R . .
H29C H 1.0243 1.0671 0.5992 0.063 Uiso 1 1 calc R . .
C30 C 0.6085(4) 0.6608(3) 0.5931(2) 0.0264(8) Uani 1 1 d . . .
C31 C 0.7081(4) 0.7336(3) 0.5599(2) 0.0281(8) Uani 1 1 d . . .
C32 C 0.8199(4) 0.6904(3) 0.5647(2) 0.0257(8) Uani 1 1 d . . .
C33 C 0.7861(4) 0.5903(3) 0.6002(2) 0.0249(8) Uani 1 1 d . . .
C34 C 0.6555(4) 0.5714(3) 0.6179(2) 0.0268(8) Uani 1 1 d . . .
C35 C 0.4684(4) 0.6659(4) 0.5935(3) 0.0409(11) Uani 1 1 d . . .
H35A H 0.4029 0.5907 0.5524 0.061 Uiso 1 1 calc R . .
H35B H 0.4600 0.7356 0.5744 0.061 Uiso 1 1 calc R . .
H35C H 0.4514 0.6748 0.6540 0.061 Uiso 1 1 calc R . .
C36 C 0.6938(5) 0.8283(4) 0.5147(3) 0.0387(10) Uani 1 1 d . . .
H36A H 0.6653 0.7903 0.4499 0.058 Uiso 1 1 calc R . .
H36B H 0.7803 0.8936 0.5282 0.058 Uiso 1 1 calc R . .
H36C H 0.6267 0.8622 0.5367 0.058 Uiso 1 1 calc R . .
C37 C 0.9428(5) 0.7279(4) 0.5270(3) 0.0387(10) Uani 1 1 d . . .
H37A H 0.9413 0.6604 0.4768 0.058 Uiso 1 1 calc R . .
H37B H 1.0231 0.7492 0.5735 0.058 Uiso 1 1 calc R . .
H37C H 0.9443 0.7986 0.5062 0.058 Uiso 1 1 calc R . .
C38 C 0.8719(4) 0.5105(4) 0.6051(3) 0.0349(9) Uani 1 1 d . . .
H38A H 0.8763 0.4684 0.5445 0.052 Uiso 1 1 calc R . .
H38C H 0.8324 0.4504 0.6349 0.052 Uiso 1 1 calc R . .
H38D H 0.9626 0.5609 0.6389 0.052 Uiso 1 1 calc R . .
C39 C 0.5706(4) 0.4662(4) 0.6443(3) 0.0342(9) Uani 1 1 d . . .
H39C H 0.4996 0.4114 0.5930 0.051 Uiso 1 1 calc R . .
H39D H 0.5301 0.4972 0.6934 0.051 Uiso 1 1 calc R . .
H39A H 0.6270 0.4217 0.6637 0.051 Uiso 1 1 calc R . .
Cl1 Cl 1.06094(9) 0.84318(10) 0.80032(7) 0.0364(2) Uani 1 1 d . . .

loop_
_atom_site_aniso_label
_atom_site_aniso_U_11
_atom_site_aniso_U_22
_atom_site_aniso_U_33
_atom_site_aniso_U_23
_atom_site_aniso_U_13
_atom_site_aniso_U_12
Sm1 0.01573(11) 0.02117(13) 0.01793(12) 0.00541(8) 0.00284(8) 0.00945(8)
N1 0.0208(14) 0.0236(16) 0.0264(17) 0.0124(14) 0.0057(13) 0.0103(13)
N2 0.0177(13) 0.0193(15) 0.0230(16) 0.0071(13) 0.0054(12) 0.0076(12)
C1 0.053(3) 0.026(2) 0.026(2) 0.0121(17) 0.0155(19) 0.0125(19)
C2 0.0239(18) 0.027(2) 0.028(2) 0.0108(17) 0.0081(16) 0.0131(16)
C3 0.0268(18) 0.0215(19) 0.025(2) 0.0062(16) 0.0014(16) 0.0063(15)
C4 0.0211(17) 0.0206(19) 0.0241(19) 0.0073(15) 0.0076(15) 0.0072(14)
C5 0.046(2) 0.022(2) 0.025(2) 0.0062(16) 0.0069(18) 0.0077(18)
C6 0.0264(18) 0.0185(18) 0.0223(19) 0.0064(15) 0.0065(15) 0.0034(15)
C7 0.027(2) 0.028(2) 0.061(3) 0.024(2) 0.0139(19) 0.0110(17)
C8 0.039(2) 0.024(2) 0.043(2) 0.0184(19) 0.0103(19) 0.0129(18)
C9 0.039(2) 0.026(2) 0.047(3) 0.016(2) 0.010(2) 0.0012(18)
C10 0.027(2) 0.034(2) 0.051(3) 0.018(2) 0.0142(19) 0.0057(18)
C11 0.0264(18) 0.026(2) 0.0205(18) 0.0062(16) 0.0080(15) 0.0087(16)
C15 0.0257(19) 0.034(2) 0.038(2) 0.0154(19) 0.0105(17) 0.0118(17)
C16 0.089(4) 0.064(4) 0.048(3) 0.008(3) 0.017(3) 0.053(3)
C17 0.024(2) 0.054(3) 0.069(3) 0.027(3) 0.010(2) 0.015(2)
C18 0.0234(17) 0.0192(18) 0.0183(17) 0.0042(14) 0.0044(14) 0.0103(14)
C19 0.0277(19) 0.0252(19) 0.0240(19) 0.0053(16) 0.0057(16) 0.0150(16)
C20 0.033(2) 0.037(2) 0.032(2) 0.0136(18) 0.0058(17) 0.0214(18)
C21 0.046(2) 0.033(2) 0.031(2) 0.0176(18) 0.0090(19) 0.0218(19)
C22 0.036(2) 0.030(2) 0.027(2) 0.0157(17) 0.0116(17) 0.0107(17)
C23 0.0253(18) 0.0220(19) 0.0243(19) 0.0066(16) 0.0052(15) 0.0092(15)
C24 0.0234(18) 0.031(2) 0.033(2) 0.0073(17) 0.0087(16) 0.0149(16)
C25 0.040(2) 0.049(3) 0.042(3) 0.010(2) 0.021(2) 0.015(2)
C26 0.023(2) 0.052(3) 0.048(3) 0.017(2) 0.0063(19) 0.017(2)
C27 0.0208(18) 0.034(2) 0.034(2) 0.0176(18) 0.0082(16) 0.0059(16)
C28 0.037(2) 0.044(3) 0.059(3) 0.025(2) 0.002(2) -0.004(2)
C29 0.030(2) 0.058(3) 0.045(3) 0.018(2) 0.013(2) 0.022(2)
C30 0.0253(18) 0.031(2) 0.0178(18) -0.0018(16) -0.0031(15) 0.0128(16)
C31 0.038(2) 0.030(2) 0.0184(19) 0.0050(16) 0.0008(16) 0.0177(17)
C32 0.035(2) 0.028(2) 0.0191(18) 0.0088(16) 0.0088(16) 0.0151(17)
C33 0.032(2) 0.026(2) 0.0195(18) 0.0033(15) 0.0062(16) 0.0173(16)
C34 0.031(2) 0.024(2) 0.0187(19) -0.0006(16) 0.0023(16) 0.0069(16)
C35 0.031(2) 0.056(3) 0.031(2) -0.003(2) -0.0042(18) 0.024(2)
C36 0.054(3) 0.036(2) 0.026(2) 0.0069(19) -0.0039(19) 0.021(2)
C37 0.054(3) 0.039(2) 0.038(2) 0.017(2) 0.029(2) 0.026(2)
C38 0.040(2) 0.037(2) 0.040(2) 0.016(2) 0.0142(19) 0.025(2)
C39 0.036(2) 0.027(2) 0.027(2) -0.0012(17) 0.0071(18) -0.0001(17)
Cl1 0.0185(4) 0.0485(6) 0.0429(6) 0.0111(5) 0.0021(4) 0.0157(4)

loop_
_atom_type_symbol
_atom_type_description
_atom_type_scat_dispersion_real
_atom_type_scat_dispersion_imag
_atom_type_scat_source
C C 0.0033 0.0016 'International Tables Vol C Tables 4.2.6.8 and 6.1.1.4'
H H 0.0000 0.0000 'International Tables Vol C Tables 4.2.6.8 and 6.1.1.4'
N N 0.0061 0.0033 'International Tables Vol C Tables 4.2.6.8 and 6.1.1.4'
Cl Cl 0.1484 0.1585 'International Tables Vol C Tables 4.2.6.8 and 6.1.1.4'
Sm Sm -0.1638 3.4418 'International Tables Vol C Tables 4.2.6.8 and 6.1.1.4'

loop_
_geom_angle_atom_site_label_1
_geom_angle_atom_site_label_2
_geom_angle_atom_site_label_3
_geom_angle
_geom_angle_site_symmetry_1
_geom_angle_site_symmetry_3
_geom_angle_publ_flag
N1 Sm1 N2 82.20(10) . . ?
N1 Sm1 Cl1 105.93(7) . . ?
N2 Sm1 Cl1 107.42(7) . . ?
N1 Sm1 C30 102.60(11) . . ?
N2 Sm1 C30 99.83(11) . . ?
Cl1 Sm1 C30 142.65(8) . . ?
N1 Sm1 C34 94.76(11) . . ?
N2 Sm1 C34 128.56(11) . . ?
Cl1 Sm1 C34 122.46(9) . . ?
C30 Sm1 C34 30.56(12) . . ?
N1 Sm1 C31 131.97(11) . . ?
N2 Sm1 C31 95.57(11) . . ?
Cl1 Sm1 C31 120.14(9) . . ?
C30 Sm1 C31 30.17(12) . . ?
C34 Sm1 C31 50.16(12) . . ?
N1 Sm1 C33 117.17(11) . . ?
N2 Sm1 C33 145.16(11) . . ?
Cl1 Sm1 C33 95.20(8) . . ?
C30 Sm1 C33 49.77(11) . . ?
C34 Sm1 C33 30.11(11) . . ?
C31 Sm1 C33 49.71(11) . . ?
N1 Sm1 C32 144.49(11) . . ?
N2 Sm1 C32 120.08(10) . . ?
Cl1 Sm1 C32 93.81(8) . . ?
C30 Sm1 C32 49.80(11) . . ?
C34 Sm1 C32 49.86(12) . . ?
C31 Sm1 C32 30.25(11) . . ?
C33 Sm1 C32 29.91(11) . . ?
C2 N1 C6 118.5(3) . . ?
C2 N1 Sm1 109.9(2) . . ?
C6 N1 Sm1 128.3(2) . . ?
C4 N2 C18 118.9(3) . . ?
C4 N2 Sm1 110.3(2) . . ?
C18 N2 Sm1 126.2(2) . . ?
C2 C1 H1A 109.5 . . ?
C2 C1 H1B 109.5 . . ?
H1A C1 H1B 109.5 . . ?
C2 C1 H1C 109.5 . . ?
H1A C1 H1C 109.5 . . ?
H1B C1 H1C 109.5 . . ?
N1 C2 C3 124.7(3) . . ?
N1 C2 C1 121.2(3) . . ?
C3 C2 C1 114.1(3) . . ?
C4 C3 C2 132.0(4) . . ?
C4 C3 H3A 114.0 . . ?
C2 C3 H3A 114.0 . . ?
N2 C4 C3 124.9(3) . . ?
N2 C4 C5 120.2(3) . . ?
C3 C4 C5 114.8(3) . . ?
C4 C5 H5A 109.5 . . ?
C4 C5 H5B 109.5 . . ?
H5A C5 H5B 109.5 . . ?
C4 C5 H5C 109.5 . . ?
H5A C5 H5C 109.5 . . ?
H5B C5 H5C 109.5 . . ?
C7 C6 C11 120.1(3) . . ?
C7 C6 N1 121.0(3) . . ?
C11 C6 N1 118.8(3) . . ?
C8 C7 C6 119.7(4) . . ?
C8 C7 C12A 117.3(4) . . ?
C6 C7 C12A 121.1(4) . . ?
C8 C7 C12 118.2(4) . . ?
C6 C7 C12 118.8(4) . . ?
C12A C7 C12 32.1(3) . . ?
C9 C8 C7 121.2(4) . . ?
C9 C8 H8A 119.4 . . ?
C7 C8 H8A 119.4 . . ?
C8 C9 C10 119.2(4) . . ?
C8 C9 H9A 120.4 . . ?
C10 C9 H9A 120.4 . . ?
C9 C10 C11 121.7(4) . . ?
C9 C10 H10A 119.1 . . ?
C11 C10 H10A 119.1 . . ?
C10 C11 C6 118.1(3) . . ?
C10 C11 C15 119.6(3) . . ?
C6 C11 C15 122.3(3) . . ?
C14 C12 C13 109.6(7) . . ?
C14 C12 C7 116.3(7) . . ?
C13 C12 C7 106.6(7) . . ?
C14 C12 H12B 108.0 . . ?
C13 C12 H12B 108.0 . . ?
C7 C12 H12B 108.0 . . ?
C13A C12A C14A 108.8(6) . . ?
C13A C12A C7 117.6(6) . . ?
C14A C12A C7 104.7(6) . . ?
C13A C12A H12A 108.5 . . ?
C14A C12A H12A 108.5 . . ?
C7 C12A H12A 108.5 . . ?
C12A C13A H13A 109.5 . . ?
C12A C13A H13B 109.5 . . ?
H13A C13A H13B 109.5 . . ?
C12A C13A H13C 109.5 . . ?
H13A C13A H13C 109.5 . . ?
H13B C13A H13C 109.5 . . ?
C12A C14A H14A 109.5 . . ?
C12A C14A H14B 109.5 . . ?
H14A C14A H14B 109.5 . . ?
C12A C14A H14C 109.5 . . ?
H14A C14A H14C 109.5 . . ?
H14B C14A H14C 109.5 . . ?
C16 C15 C11 111.6(4) . . ?
C16 C15 C17 110.6(4) . . ?
C11 C15 C17 112.7(3) . . ?
C16 C15 H15A 107.2 . . ?
C11 C15 H15A 107.2 . . ?
C17 C15 H15A 107.2 . . ?
C15 C16 H16A 109.5 . . ?
C15 C16 H16B 109.5 . . ?
H16A C16 H16B 109.5 . . ?
C15 C16 H16C 109.5 . . ?
H16A C16 H16C 109.5 . . ?
H16B C16 H16C 109.5 . . ?
C15 C17 H17A 109.5 . . ?
C15 C17 H17B 109.5 . . ?
H17A C17 H17B 109.5 . . ?
C15 C17 H17C 109.5 . . ?
H17A C17 H17C 109.5 . . ?
H17B C17 H17C 109.5 . . ?
C23 C18 C19 121.4(3) . . ?
C23 C18 N2 120.1(3) . . ?
C19 C18 N2 118.5(3) . . ?
C20 C19 C18 117.5(3) . . ?
C20 C19 C24 121.2(3) . . ?
C18 C19 C24 121.3(3) . . ?
C21 C20 C19 121.9(4) . . ?
C21 C20 H20A 119.0 . . ?
C19 C20 H20A 119.0 . . ?
C22 C21 C20 120.1(4) . . ?
C22 C21 H21A 120.0 . . ?
C20 C21 H21A 120.0 . . ?
C21 C22 C23 120.7(4) . . ?
C21 C22 H22A 119.6 . . ?
C23 C22 H22A 119.6 . . ?
C22 C23 C18 118.4(3) . . ?
C22 C23 C27 119.0(3) . . ?
C18 C23 C27 122.6(3) . . ?
C19 C24 C25 111.8(3) . . ?
C19 C24 C26 113.7(3) . . ?
C25 C24 C26 109.4(3) . . ?
C19 C24 H24A 107.2 . . ?
C25 C24 H24A 107.2 . . ?
C26 C24 H24A 107.2 . . ?
C24 C25 H25A 109.5 . . ?
C24 C25 H25B 109.5 . . ?
H25A C25 H25B 109.5 . . ?
C24 C25 H25C 109.5 . . ?
H25A C25 H25C 109.5 . . ?
H25B C25 H25C 109.5 . . ?
C24 C26 H26A 109.5 . . ?
C24 C26 H26B 109.5 . . ?
H26A C26 H26B 109.5 . . ?
C24 C26 H26C 109.5 . . ?
H26A C26 H26C 109.5 . . ?
H26B C26 H26C 109.5 . . ?
C23 C27 C29 111.3(3) . . ?
C23 C27 C28 112.3(3) . . ?
C29 C27 C28 110.1(3) . . ?
C23 C27 H27A 107.6 . . ?
C29 C27 H27A 107.6 . . ?
C28 C27 H27A 107.6 . . ?
C27 C28 H28A 109.5 . . ?
C27 C28 H28B 109.5 . . ?
H28A C28 H28B 109.5 . . ?
C27 C28 H28C 109.5 . . ?
H28A C28 H28C 109.5 . . ?
H28B C28 H28C 109.5 . . ?
C27 C29 H29A 109.5 . . ?
C27 C29 H29B 109.5 . . ?
H29A C29 H29B 109.5 . . ?
C27 C29 H29C 109.5 . . ?
H29A C29 H29C 109.5 . . ?
H29B C29 H29C 109.5 . . ?
C31 C30 C34 108.9(3) . . ?
C31 C30 C35 126.3(4) . . ?
C34 C30 C35 124.4(4) . . ?
C31 C30 Sm1 76.5(2) . . ?
C34 C30 Sm1 75.6(2) . . ?
C35 C30 Sm1 119.5(2) . . ?
C30 C31 C32 107.6(3) . . ?
C30 C31 C36 126.8(4) . . ?
C32 C31 C36 125.1(4) . . ?
C30 C31 Sm1 73.3(2) . . ?
C32 C31 Sm1 75.9(2) . . ?
C36 C31 Sm1 123.3(3) . . ?
C33 C32 C31 107.6(3) . . ?
C33 C32 C37 124.1(3) . . ?
C31 C32 C37 127.6(4) . . ?
C33 C32 Sm1 74.7(2) . . ?
C31 C32 Sm1 73.9(2) . . ?
C37 C32 Sm1 124.3(3) . . ?
C34 C33 C32 108.6(3) . . ?
C34 C33 C38 127.5(4) . . ?
C32 C33 C38 123.4(3) . . ?
C34 C33 Sm1 73.6(2) . . ?
C32 C33 Sm1 75.4(2) . . ?
C38 C33 Sm1 123.3(3) . . ?
C33 C34 C30 107.2(3) . . ?
C33 C34 C39 127.6(4) . . ?
C30 C34 C39 124.6(4) . . ?
C33 C34 Sm1 76.3(2) . . ?
C30 C34 Sm1 73.8(2) . . ?
C39 C34 Sm1 122.6(2) . . ?
C30 C35 H35A 109.5 . . ?
C30 C35 H35B 109.5 . . ?
H35A C35 H35B 109.5 . . ?
C30 C35 H35C 109.5 . . ?
H35A C35 H35C 109.5 . . ?
H35B C35 H35C 109.5 . . ?
C31 C36 H36A 109.5 . . ?
C31 C36 H36B 109.5 . . ?
H36A C36 H36B 109.5 . . ?
C31 C36 H36C 109.5 . . ?
H36A C36 H36C 109.5 . . ?
H36B C36 H36C 109.5 . . ?
C32 C37 H37A 109.5 . . ?
C32 C37 H37B 109.5 . . ?
H37A C37 H37B 109.5 . . ?
C32 C37 H37C 109.5 . . ?
H37A C37 H37C 109.5 . . ?
H37B C37 H37C 109.5 . . ?
C33 C38 H38A 109.5 . . ?
C33 C38 H38C 109.5 . . ?
H38A C38 H38C 109.5 . . ?
C33 C38 H38D 109.5 . . ?
H38A C38 H38D 109.5 . . ?
H38C C38 H38D 109.5 . . ?
C34 C39 H39C 109.5 . . ?
C34 C39 H39D 109.5 . . ?
H39C C39 H39D 109.5 . . ?
C34 C39 H39A 109.5 . . ?
H39C C39 H39A 109.5 . . ?
H39D C39 H39A 109.5 . . ?

loop_
_geom_bond_atom_site_label_1
_geom_bond_atom_site_label_2
_geom_bond_distance
_geom_bond_site_symmetry_2
_geom_bond_publ_flag
Sm1 N1 2.378(3) . ?
Sm1 N2 2.380(3) . ?
Sm1 Cl1 2.6095(9) . ?
Sm1 C30 2.688(4) . ?
Sm1 C34 2.711(4) . ?
Sm1 C31 2.729(4) . ?
Sm1 C33 2.745(4) . ?
Sm1 C32 2.755(4) . ?
N1 C2 1.337(5) . ?
N1 C6 1.437(4) . ?
N2 C4 1.334(5) . ?
N2 C18 1.441(4) . ?
C1 C2 1.521(5) . ?
C1 H1A 0.9800 . ?
C1 H1B 0.9800 . ?
C1 H1C 0.9800 . ?
C2 C3 1.417(5) . ?
C3 C4 1.409(5) . ?
C3 H3A 0.9500 . ?
C4 C5 1.518(5) . ?
C5 H5A 0.9800 . ?
C5 H5B 0.9800 . ?
C5 H5C 0.9800 . ?
C6 C7 1.397(5) . ?
C6 C11 1.410(5) . ?
C7 C8 1.388(5) . ?
C7 C12A 1.567(8) . ?
C7 C12 1.578(9) . ?
C8 C9 1.373(6) . ?
C8 H8A 0.9500 . ?
C9 C10 1.389(6) . ?
C9 H9A 0.9500 . ?
C10 C11 1.395(5) . ?
C10 H10A 0.9500 . ?
C11 C15 1.522(5) . ?
C12 C14 1.503(13) . ?
C12 C13 1.512(12) . ?
C12 H12B 1.0000 . ?
C13 H13D 0.9800 . ?
C13 H13E 0.9800 . ?
C13 H13F 0.9800 . ?
C14 H14D 0.9800 . ?
C14 H14E 0.9800 . ?
C14 H14F 0.9800 . ?
C12A C13A 1.527(11) . ?
C12A C14A 1.543(11) . ?
C12A H12A 1.0000 . ?
C13A H13A 0.9800 . ?
C13A H13B 0.9800 . ?
C13A H13C 0.9800 . ?
C14A H14A 0.9800 . ?
C14A H14B 0.9800 . ?
C14A H14C 0.9800 . ?
C15 C16 1.516(6) . ?
C15 C17 1.534(6) . ?
C15 H15A 1.0000 . ?
C16 H16A 0.9800 . ?
C16 H16B 0.9800 . ?
C16 H16C 0.9800 . ?
C17 H17A 0.9800 . ?
C17 H17B 0.9800 . ?
C17 H17C 0.9800 . ?
C18 C23 1.406(5) . ?
C18 C19 1.415(5) . ?
C19 C20 1.391(5) . ?
C19 C24 1.517(5) . ?
C20 C21 1.382(6) . ?
C20 H20A 0.9500 . ?
C21 C22 1.379(6) . ?
C21 H21A 0.9500 . ?
C22 C23 1.403(5) . ?
C22 H22A 0.9500 . ?
C23 C27 1.525(5) . ?
C24 C25 1.529(6) . ?
C24 C26 1.530(5) . ?
C24 H24A 1.0000 . ?
C25 H25A 0.9800 . ?
C25 H25B 0.9800 . ?
C25 H25C 0.9800 . ?
C26 H26A 0.9800 . ?
C26 H26B 0.9800 . ?
C26 H26C 0.9800 . ?
C27 C29 1.525(6) . ?
C27 C28 1.541(6) . ?
C27 H27A 1.0000 . ?
C28 H28A 0.9800 . ?
C28 H28B 0.9800 . ?
C28 H28C 0.9800 . ?
C29 H29A 0.9800 . ?
C29 H29B 0.9800 . ?
C29 H29C 0.9800 . ?
C30 C31 1.410(6) . ?
C30 C34 1.423(6) . ?
C30 C35 1.512(5) . ?
C31 C32 1.431(5) . ?
C31 C36 1.516(5) . ?
C32 C33 1.420(5) . ?
C32 C37 1.501(6) . ?
C33 C34 1.418(5) . ?
C33 C38 1.512(5) . ?
C34 C39 1.510(5) . ?
C35 H35A 0.9800 . ?
C35 H35B 0.9800 . ?
C35 H35C 0.9800 . ?
C36 H36A 0.9800 . ?
C36 H36B 0.9800 . ?
C36 H36C 0.9800 . ?
C37 H37A 0.9800 . ?
C37 H37B 0.9800 . ?
C37 H37C 0.9800 . ?
C38 H38A 0.9800 . ?
C38 H38C 0.9800 . ?
C38 H38D 0.9800 . ?
C39 H39C 0.9800 . ?
C39 H39D 0.9800 . ?
C39 H39A 0.9800 . ?

loop_
_geom_torsion_atom_site_label_1
_geom_torsion_atom_site_label_2
_geom_torsion_atom_site_label_3
_geom_torsion_atom_site_label_4
_geom_torsion
_geom_torsion_site_symmetry_1
_geom_torsion_site_symmetry_2
_geom_torsion_site_symmetry_3
_geom_torsion_site_symmetry_4
_geom_torsion_publ_flag
N2 Sm1 N1 C2 -52.8(2) . . . . ?
Cl1 Sm1 N1 C2 53.1(2) . . . . ?
C30 Sm1 N1 C2 -151.2(2) . . . . ?
C34 Sm1 N1 C2 178.9(2) . . . . ?
C31 Sm1 N1 C2 -143.3(2) . . . . ?
C33 Sm1 N1 C2 157.8(2) . . . . ?
C32 Sm1 N1 C2 174.4(2) . . . . ?
N2 Sm1 N1 C6 148.3(3) . . . . ?
Cl1 Sm1 N1 C6 -105.8(3) . . . . ?
C30 Sm1 N1 C6 49.9(3) . . . . ?
C34 Sm1 N1 C6 20.0(3) . . . . ?
C31 Sm1 N1 C6 57.8(3) . . . . ?
C33 Sm1 N1 C6 -1.1(3) . . . . ?
C32 Sm1 N1 C6 15.5(4) . . . . ?
N1 Sm1 N2 C4 52.2(2) . . . . ?
Cl1 Sm1 N2 C4 -52.1(2) . . . . ?
C30 Sm1 N2 C4 153.7(2) . . . . ?
C34 Sm1 N2 C4 142.1(2) . . . . ?
C31 Sm1 N2 C4 -176.1(2) . . . . ?
C33 Sm1 N2 C4 179.8(2) . . . . ?
C32 Sm1 N2 C4 -157.3(2) . . . . ?
N1 Sm1 N2 C18 -152.6(3) . . . . ?
Cl1 Sm1 N2 C18 103.1(2) . . . . ?
C30 Sm1 N2 C18 -51.1(3) . . . . ?
C34 Sm1 N2 C18 -62.7(3) . . . . ?
C31 Sm1 N2 C18 -20.9(3) . . . . ?
C33 Sm1 N2 C18 -25.0(3) . . . . ?
C32 Sm1 N2 C18 -2.1(3) . . . . ?
C6 N1 C2 C3 -167.9(3) . . . . ?
Sm1 N1 C2 C3 30.8(4) . . . . ?
C6 N1 C2 C1 10.6(5) . . . . ?
Sm1 N1 C2 C1 -150.6(3) . . . . ?
N1 C2 C3 C4 18.1(6) . . . . ?
C1 C2 C3 C4 -160.6(4) . . . . ?
C18 N2 C4 C3 173.5(3) . . . . ?
Sm1 N2 C4 C3 -29.2(4) . . . . ?
C18 N2 C4 C5 -6.0(5) . . . . ?
Sm1 N2 C4 C5 151.3(3) . . . . ?
C2 C3 C4 N2 -19.1(6) . . . . ?
C2 C3 C4 C5 160.4(4) . . . . ?
C2 N1 C6 C7 -91.0(4) . . . . ?
Sm1 N1 C6 C7 66.3(5) . . . . ?
C2 N1 C6 C11 91.9(4) . . . . ?
Sm1 N1 C6 C11 -110.8(3) . . . . ?
C11 C6 C7 C8 -1.3(6) . . . . ?
N1 C6 C7 C8 -178.3(4) . . . . ?
C11 C6 C7 C12A -165.2(5) . . . . ?
N1 C6 C7 C12A 17.8(7) . . . . ?
C11 C6 C7 C12 157.8(5) . . . . ?
N1 C6 C7 C12 -19.3(7) . . . . ?
C6 C7 C8 C9 0.4(7) . . . . ?
C12A C7 C8 C9 164.9(5) . . . . ?
C12 C7 C8 C9 -158.8(5) . . . . ?
C7 C8 C9 C10 -0.3(7) . . . . ?
C8 C9 C10 C11 1.2(7) . . . . ?
C9 C10 C11 C6 -2.0(6) . . . . ?
C9 C10 C11 C15 177.9(4) . . . . ?
C7 C6 C11 C10 2.1(6) . . . . ?
N1 C6 C11 C10 179.2(3) . . . . ?
C7 C6 C11 C15 -177.9(4) . . . . ?
N1 C6 C11 C15 -0.8(5) . . . . ?
C8 C7 C12 C14 8.1(10) . . . . ?
C6 C7 C12 C14 -151.3(7) . . . . ?
C12A C7 C12 C14 105.3(11) . . . . ?
C8 C7 C12 C13 -114.5(6) . . . . ?
C6 C7 C12 C13 86.2(7) . . . . ?
C12A C7 C12 C13 -17.3(7) . . . . ?
C8 C7 C12A C13A -36.7(8) . . . . ?
C6 C7 C12A C13A 127.5(6) . . . . ?
C12 C7 C12A C13A -136.9(11) . . . . ?
C8 C7 C12A C14A 84.1(7) . . . . ?
C6 C7 C12A C14A -111.6(6) . . . . ?
C12 C7 C12A C14A -16.0(7) . . . . ?
C10 C11 C15 C16 84.2(5) . . . . ?
C6 C11 C15 C16 -95.8(5) . . . . ?
C10 C11 C15 C17 -41.0(5) . . . . ?
C6 C11 C15 C17 139.0(4) . . . . ?
C4 N2 C18 C23 81.7(4) . . . . ?
Sm1 N2 C18 C23 -71.7(4) . . . . ?
C4 N2 C18 C19 -100.7(4) . . . . ?
Sm1 N2 C18 C19 106.0(3) . . . . ?
C23 C18 C19 C20 0.7(5) . . . . ?
N2 C18 C19 C20 -177.0(3) . . . . ?
C23 C18 C19 C24 -177.2(3) . . . . ?
N2 C18 C19 C24 5.1(5) . . . . ?
C18 C19 C20 C21 0.7(6) . . . . ?
C24 C19 C20 C21 178.6(4) . . . . ?
C19 C20 C21 C22 -1.1(6) . . . . ?
C20 C21 C22 C23 0.0(6) . . . . ?
C21 C22 C23 C18 1.3(6) . . . . ?
C21 C22 C23 C27 -179.9(4) . . . . ?
C19 C18 C23 C22 -1.7(5) . . . . ?
N2 C18 C23 C22 175.9(3) . . . . ?
C19 C18 C23 C27 179.6(3) . . . . ?
N2 C18 C23 C27 -2.8(5) . . . . ?
C20 C19 C24 C25 -95.9(4) . . . . ?
C18 C19 C24 C25 81.9(4) . . . . ?
C20 C19 C24 C26 28.6(5) . . . . ?
C18 C19 C24 C26 -153.5(4) . . . . ?
C22 C23 C27 C29 -75.7(4) . . . . ?
C18 C23 C27 C29 103.0(4) . . . . ?
C22 C23 C27 C28 48.3(5) . . . . ?
C18 C23 C27 C28 -133.0(4) . . . . ?
N1 Sm1 C30 C31 168.2(2) . . . . ?
N2 Sm1 C30 C31 84.1(2) . . . . ?
Cl1 Sm1 C30 C31 -52.6(3) . . . . ?
C34 Sm1 C30 C31 -113.9(3) . . . . ?
C33 Sm1 C30 C31 -76.7(2) . . . . ?
C32 Sm1 C30 C31 -37.2(2) . . . . ?
N1 Sm1 C30 C34 -77.8(2) . . . . ?
N2 Sm1 C30 C34 -161.9(2) . . . . ?
Cl1 Sm1 C30 C34 61.4(3) . . . . ?
C31 Sm1 C30 C34 113.9(3) . . . . ?
C33 Sm1 C30 C34 37.3(2) . . . . ?
C32 Sm1 C30 C34 76.8(2) . . . . ?
N1 Sm1 C30 C35 43.9(3) . . . . ?
N2 Sm1 C30 C35 -40.2(3) . . . . ?
Cl1 Sm1 C30 C35 -177.0(3) . . . . ?
C34 Sm1 C30 C35 121.7(4) . . . . ?
C31 Sm1 C30 C35 -124.4(4) . . . . ?
C33 Sm1 C30 C35 159.0(4) . . . . ?
C32 Sm1 C30 C35 -161.5(4) . . . . ?
C34 C30 C31 C32 -0.6(4) . . . . ?
C35 C30 C31 C32 -174.4(4) . . . . ?
Sm1 C30 C31 C32 68.8(3) . . . . ?
C34 C30 C31 C36 171.2(4) . . . . ?
C35 C30 C31 C36 -2.6(6) . . . . ?
Sm1 C30 C31 C36 -119.5(4) . . . . ?
C34 C30 C31 Sm1 -69.4(3) . . . . ?
C35 C30 C31 Sm1 116.8(4) . . . . ?
N1 Sm1 C31 C30 -15.5(3) . . . . ?
N2 Sm1 C31 C30 -100.0(2) . . . . ?
Cl1 Sm1 C31 C30 146.13(19) . . . . ?
C34 Sm1 C31 C30 37.2(2) . . . . ?
C33 Sm1 C31 C30 76.9(2) . . . . ?
C32 Sm1 C31 C30 113.6(3) . . . . ?
N1 Sm1 C31 C32 -129.1(2) . . . . ?
N2 Sm1 C31 C32 146.4(2) . . . . ?
Cl1 Sm1 C31 C32 32.5(2) . . . . ?
C30 Sm1 C31 C32 -113.6(3) . . . . ?
C34 Sm1 C31 C32 -76.4(2) . . . . ?
C33 Sm1 C31 C32 -36.7(2) . . . . ?
N1 Sm1 C31 C36 107.9(3) . . . . ?
N2 Sm1 C31 C36 23.4(3) . . . . ?
Cl1 Sm1 C31 C36 -90.4(3) . . . . ?
C30 Sm1 C31 C36 123.4(4) . . . . ?
C34 Sm1 C31 C36 160.7(4) . . . . ?
C33 Sm1 C31 C36 -159.6(4) . . . . ?
C32 Sm1 C31 C36 -122.9(4) . . . . ?
C30 C31 C32 C33 0.6(4) . . . . ?
C36 C31 C32 C33 -171.4(4) . . . . ?
Sm1 C31 C32 C33 67.6(3) . . . . ?
C30 C31 C32 C37 171.8(4) . . . . ?
C36 C31 C32 C37 -0.2(6) . . . . ?
Sm1 C31 C32 C37 -121.2(4) . . . . ?
C30 C31 C32 Sm1 -67.0(3) . . . . ?
C36 C31 C32 Sm1 121.0(4) . . . . ?
N1 Sm1 C32 C33 -30.7(3) . . . . ?
N2 Sm1 C32 C33 -153.5(2) . . . . ?
Cl1 Sm1 C32 C33 93.8(2) . . . . ?
C30 Sm1 C32 C33 -76.9(2) . . . . ?
C34 Sm1 C32 C33 -36.5(2) . . . . ?
C31 Sm1 C32 C33 -114.0(3) . . . . ?
N1 Sm1 C32 C31 83.2(3) . . . . ?
N2 Sm1 C32 C31 -39.6(3) . . . . ?
Cl1 Sm1 C32 C31 -152.2(2) . . . . ?
C30 Sm1 C32 C31 37.1(2) . . . . ?
C34 Sm1 C32 C31 77.4(2) . . . . ?
C33 Sm1 C32 C31 114.0(3) . . . . ?
N1 Sm1 C32 C37 -151.9(3) . . . . ?
N2 Sm1 C32 C37 85.3(3) . . . . ?
Cl1 Sm1 C32 C37 -27.3(3) . . . . ?
C30 Sm1 C32 C37 162.0(4) . . . . ?
C34 Sm1 C32 C37 -157.7(4) . . . . ?
C31 Sm1 C32 C37 124.9(4) . . . . ?
C33 Sm1 C32 C37 -121.2(4) . . . . ?
C31 C32 C33 C34 -0.3(4) . . . . ?
C37 C32 C33 C34 -171.9(4) . . . . ?
Sm1 C32 C33 C34 66.7(3) . . . . ?
C31 C32 C33 C38 172.4(4) . . . . ?
C37 C32 C33 C38 0.8(6) . . . . ?
Sm1 C32 C33 C38 -120.5(4) . . . . ?
C31 C32 C33 Sm1 -67.1(3) . . . . ?
C37 C32 C33 Sm1 121.4(4) . . . . ?
N1 Sm1 C33 C34 45.7(3) . . . . ?
N2 Sm1 C33 C34 -72.4(3) . . . . ?
Cl1 Sm1 C33 C34 156.5(2) . . . . ?
C30 Sm1 C33 C34 -37.9(2) . . . . ?
C31 Sm1 C33 C34 -77.7(2) . . . . ?
C32 Sm1 C33 C34 -114.9(3) . . . . ?
N1 Sm1 C33 C32 160.5(2) . . . . ?
N2 Sm1 C33 C32 42.5(3) . . . . ?
Cl1 Sm1 C33 C32 -88.6(2) . . . . ?
C30 Sm1 C33 C32 77.0(2) . . . . ?
C34 Sm1 C33 C32 114.9(3) . . . . ?
C31 Sm1 C33 C32 37.1(2) . . . . ?
N1 Sm1 C33 C38 -78.9(3) . . . . ?
N2 Sm1 C33 C38 163.1(3) . . . . ?
Cl1 Sm1 C33 C38 32.0(3) . . . . ?
C30 Sm1 C33 C38 -162.4(4) . . . . ?
C34 Sm1 C33 C38 -124.5(4) . . . . ?
C31 Sm1 C33 C38 157.7(4) . . . . ?
C32 Sm1 C33 C38 120.6(4) . . . . ?
C32 C33 C34 C30 0.0(4) . . . . ?
C38 C33 C34 C30 -172.4(4) . . . . ?
Sm1 C33 C34 C30 67.9(3) . . . . ?
C32 C33 C34 C39 171.3(4) . . . . ?
C38 C33 C34 C39 -1.0(7) . . . . ?
Sm1 C33 C34 C39 -120.8(4) . . . . ?
C32 C33 C34 Sm1 -67.9(3) . . . . ?
C38 C33 C34 Sm1 119.7(4) . . . . ?
C31 C30 C34 C33 0.4(4) . . . . ?
C35 C30 C34 C33 174.3(3) . . . . ?
Sm1 C30 C34 C33 -69.6(3) . . . . ?
C31 C30 C34 C39 -171.3(3) . . . . ?
C35 C30 C34 C39 2.7(6) . . . . ?
Sm1 C30 C34 C39 118.8(4) . . . . ?
C31 C30 C34 Sm1 70.0(3) . . . . ?
C35 C30 C34 Sm1 -116.1(4) . . . . ?
N1 Sm1 C34 C33 -140.3(2) . . . . ?
N2 Sm1 C34 C33 135.9(2) . . . . ?
Cl1 Sm1 C34 C33 -28.0(3) . . . . ?
C30 Sm1 C34 C33 112.9(3) . . . . ?
C31 Sm1 C34 C33 76.1(2) . . . . ?
C32 Sm1 C34 C33 36.3(2) . . . . ?
N1 Sm1 C34 C30 106.8(2) . . . . ?
N2 Sm1 C34 C30 23.0(3) . . . . ?
Cl1 Sm1 C34 C30 -140.88(19) . . . . ?
C31 Sm1 C34 C30 -36.7(2) . . . . ?
C33 Sm1 C34 C30 -112.9(3) . . . . ?
C32 Sm1 C34 C30 -76.6(2) . . . . ?
N1 Sm1 C34 C39 -14.2(3) . . . . ?
N2 Sm1 C34 C39 -98.0(3) . . . . ?
Cl1 Sm1 C34 C39 98.1(3) . . . . ?
C30 Sm1 C34 C39 -121.1(4) . . . . ?
C31 Sm1 C34 C39 -157.8(4) . . . . ?
C33 Sm1 C34 C39 126.1(4) . . . . ?
C32 Sm1 C34 C39 162.4(4) . . . . ?
